data_7062664
loop_
_publ_author_name
'Pohorenec, Ryan A.'
'Brennessel, William W.'
'Jones, William D.'

_publ_section_title
;
 Synthesis, characterization, and structure determination of
 bis-oxazolidine complexes of rhenium
;
_journal_issue 36
_journal_name_full 'New Journal of Chemistry'
_journal_page_first 16872
_journal_page_last 16878
_journal_paper_doi 10.1039/D3NJ02181E
_journal_volume 47
_journal_year 2023
_chemical_formula_moiety 'C19 H16 N3 O6 Re, C4 H8 O'
_chemical_formula_sum 'C23 H24 N3 O7 Re'
_chemical_formula_weight 640.65
_chemical_name_common jonrap11
_space_group_crystal_system monoclinic
_space_group_IT_number 14
_space_group_name_Hall '-P 2yn'
_space_group_name_H-M_alt 'P 1 21/n 1'
_atom_sites_solution_hydrogens geom
_atom_sites_solution_primary dual
_atom_sites_solution_secondary difmap
_audit_creation_date 2022-09-27
_audit_creation_method
;
Olex2 1.5
(compiled 2022.04.07 svn.rca3783a0 for OlexSys, GUI svn.r6498)
;
_audit_update_record
;
2023-05-11 deposited with the CCDC.	2023-08-07 downloaded from the CCDC.
;
_cell_angle_alpha 90
_cell_angle_beta 96.0510(10)
_cell_angle_gamma 90
_cell_formula_units_Z 4
_cell_length_a 14.08410(10)
_cell_length_b 10.35030(10)
_cell_length_c 15.17250(10)
_cell_measurement_reflns_used 26456
_cell_measurement_temperature 100.01(10)
_cell_measurement_theta_max 79.8450
_cell_measurement_theta_min 4.0760
_cell_volume 2199.44(3)
_computing_cell_refinement 'CrysAlisPro 1.171.42.64a (Rigaku OD, 2022)'
_computing_data_collection 'CrysAlisPro 1.171.42.64a (Rigaku OD, 2022)'
_computing_data_reduction 'CrysAlisPro 1.171.42.64a (Rigaku OD, 2022)'
_computing_molecular_graphics 'Olex2 1.5 (Dolomanov et al., 2009)'
_computing_publication_material 'Olex2 1.5 (Dolomanov et al., 2009)'
_computing_structure_refinement 'SHELXL 2019/2 (Sheldrick, 2015b)'
_computing_structure_solution 'SHELXT 2018/2 (Sheldrick, 2015a)'
_diffrn_ambient_environment N~2~
_diffrn_ambient_temperature 100.01(10)
_diffrn_detector 'Hybrid Pixel Array Detector'
_diffrn_detector_area_resol_mean 10.0000
_diffrn_detector_type HyPix
_diffrn_measured_fraction_theta_full 1.000
_diffrn_measured_fraction_theta_max 0.989
_diffrn_measurement_details
;
List of Runs (angles in degrees, time in seconds):

  # Type    Start    End  Width  t~exp~   \w     \q     \k     \f   Frames
#--------------------------------------------------------------------------
  1  \w     25.00 120.00   0.50    0.05    --   47.28  77.00-150.00  190
  2  \w     32.00 120.00   0.50    0.05    --   47.28  57.00   0.00  176
  3  \w     34.00 120.00   0.50    0.05    --   47.28  47.00  79.00  172
  4  \w     29.00 120.00   0.50    0.05    --   47.28  66.00 109.24  182
  5  \w     25.00 120.00   0.50    0.05    --   47.28  77.00 150.00  190
  6  \w     91.00 178.00   0.50    0.05    --  113.25  77.00  30.00  174
  7  \w    100.00 178.00   0.50    0.05    --  113.25  47.00  79.00  156
  8  \w    101.00 178.00   0.50    0.05    --  113.25  45.00 120.00  154
  9  \w    101.00 178.00   0.50    0.05    --  113.25  45.00 150.00  154
 10  \w     97.00 178.00   0.50    0.05    --  113.25  61.00   0.00  162
 11  \w    100.00 178.00   0.50    0.05    --  113.25  15.00 -30.00  156
 12  \w    101.00 178.00   0.50    0.05    --  113.25  45.00-120.00  154
 13  \w    100.00 178.00   0.50    0.05    --  113.25  15.00-150.00  156
 14  \w     42.00  76.00   0.50    0.05    --  113.25 -61.00 -60.00   68
 15  \w     42.00  76.00   0.50    0.05    --  113.25 -61.00-180.00   68
 16  \w     42.00  76.00   0.50    0.05    --  113.25 -61.00-150.00   68
 17  \w     42.00  76.00   0.50    0.05    --  113.25 -61.00-120.00   68
 18  \w     42.00  76.00   0.50    0.05    --  113.25 -61.00  60.00   68
 19  \w     42.00  76.00   0.50    0.05    --  113.25 -61.00 120.00   68
 20  \w     42.00  76.00   0.50    0.05    --  113.25 -61.00 150.00   68
 21  \w     42.00  76.00   0.50    0.05    --  113.25 -61.00  90.00   68
 22  \w     42.00 106.00   0.50    0.05    --  113.25 -94.00  30.00  128
 23  \w     43.00 105.00   0.50    0.05    --  113.25 -96.00 171.02  124
 24  \w     43.00 106.00   0.50    0.05    --  113.25-101.00 -29.89  126
 25  \w     42.00 106.00   0.50    0.05    --  113.25 -94.00 -60.00  128
 26  \w     42.00 106.00   0.50    0.05    --  113.25 -94.00-150.00  128
 27  \w     34.00  93.00   0.50    0.05    --   47.28-125.00-150.00  118
 28  \w    -24.00  54.00   0.50    0.05    --   47.28 -47.00 -68.00  156
 29  \w    -27.00  18.00   0.50    0.05    --   47.28 -19.00 -60.00   90
 30  \w    -27.00  18.00   0.50    0.05    --   47.28 -19.00 120.00   90
 31  \w    -50.00  25.00   0.50    0.05    --  -47.28  47.00  79.00  150
 32  \w    -14.00  28.00   0.50    0.05    --  -47.28  19.00 -60.00   84
 33  \w    -14.00  28.00   0.50    0.05    --  -47.28  19.00-120.00   84
 34  \w    -14.00  28.00   0.50    0.05    --  -47.28  19.00-150.00   84
 35  \w    -47.00 -20.00   0.50    0.05    --  -91.75  45.00-150.00   54
 36  \w    -50.00 -19.00   0.50    0.05    --  -91.75  47.00  79.00   62
 37  \w   -119.00 -34.00   0.50    0.05    --  -47.28 -47.00 -68.00  170
 38  \w   -119.00 -32.00   0.50    0.05    --  -47.28 -57.00 -90.00  174
 39  \w   -119.00 -32.00   0.50    0.05    --  -47.28 -57.00-150.00  174
 40  \w   -163.00-114.00   0.50    0.05    --  -91.75 -76.00-110.93   98
 41  \w   -163.00 -79.00   0.50    0.05    --  -91.75 -47.00 -68.00  168
 42  \w   -163.00 -69.00   0.50    0.05    --  -91.75 -76.00  -6.36  188
;
_diffrn_measurement_device 'four-circle diffractometer'
_diffrn_measurement_device_type 'XtaLAB Synergy, Dualflex, HyPix'
_diffrn_measurement_method '\w scans'
_diffrn_orient_matrix_type 'CrysAlisPro convention (1999,Acta A55,543-557)'
_diffrn_orient_matrix_UB_11 0.0595442000
_diffrn_orient_matrix_UB_12 -0.0860012000
_diffrn_orient_matrix_UB_13 0.0677754000
_diffrn_orient_matrix_UB_21 0.0791946000
_diffrn_orient_matrix_UB_22 -0.0082715000
_diffrn_orient_matrix_UB_23 -0.0624756000
_diffrn_orient_matrix_UB_31 0.0477767000
_diffrn_orient_matrix_UB_32 0.1212328000
_diffrn_orient_matrix_UB_33 0.0438660000
_diffrn_radiation_monochromator mirror
_diffrn_radiation_probe x-ray
_diffrn_radiation_type 'Cu K\a'
_diffrn_radiation_wavelength 1.54184
_diffrn_reflns_av_R_equivalents 0.0409
_diffrn_reflns_av_unetI/netI 0.0215
_diffrn_reflns_Laue_measured_fraction_full 1.000
_diffrn_reflns_Laue_measured_fraction_max 0.989
_diffrn_reflns_limit_h_max 17
_diffrn_reflns_limit_h_min -18
_diffrn_reflns_limit_k_max 13
_diffrn_reflns_limit_k_min -11
_diffrn_reflns_limit_l_max 19
_diffrn_reflns_limit_l_min -18
_diffrn_reflns_number 38647
_diffrn_reflns_point_group_measured_fraction_full 1.000
_diffrn_reflns_point_group_measured_fraction_max 0.989
_diffrn_reflns_theta_full 74.504
_diffrn_reflns_theta_max 80.318
_diffrn_reflns_theta_min 4.074
_diffrn_source 'micro-focus sealed X-ray tube'
_diffrn_source_type 'PhotonJet (Cu) X-ray Source'
_exptl_absorpt_coefficient_mu 11.263
_exptl_absorpt_correction_T_max 1.00000
_exptl_absorpt_correction_T_min 0.44515
_exptl_absorpt_correction_type multi-scan
_exptl_absorpt_process_details
;
CrysAlisPro 1.171.42.64a (Rigaku Oxford Diffraction, 2022)
Empirical absorption correction using spherical harmonics,
implemented in SCALE3 ABSPACK scaling algorithm.
;
_exptl_crystal_colour 'pale yellow'
_exptl_crystal_colour_primary yellow
_exptl_crystal_density_diffrn 1.935
_exptl_crystal_description block
_exptl_crystal_F_000 1256
_exptl_crystal_recrystallization_method 'Re-crystallisation from solvent: THF/hexane'
_exptl_crystal_size_max 0.145
_exptl_crystal_size_mid 0.118
_exptl_crystal_size_min 0.038
_refine_diff_density_max 0.619
_refine_diff_density_min -0.935
_refine_diff_density_rms 0.123
_refine_ls_extinction_method none
_refine_ls_goodness_of_fit_ref 1.112
_refine_ls_hydrogen_treatment constr
_refine_ls_matrix_type full
_refine_ls_number_parameters 307
_refine_ls_number_reflns 4762
_refine_ls_number_restraints 0
_refine_ls_restrained_S_all 1.112
_refine_ls_R_factor_all 0.0260
_refine_ls_R_factor_gt 0.0254
_refine_ls_shift/su_max 0.003
_refine_ls_shift/su_mean 0.000
_refine_ls_structure_factor_coef Fsqd
_refine_ls_weighting_details 'w=1/[\s^2^(Fo^2^)+(0.0178P)^2^+8.5356P] where P=(Fo^2^+2Fc^2^)/3'
_refine_ls_weighting_scheme calc
_refine_ls_wR_factor_gt 0.0580
_refine_ls_wR_factor_ref 0.0584
_reflns_Friedel_coverage 0.000
_reflns_number_gt 4660
_reflns_number_total 4762
_reflns_threshold_expression 'I > 2\s(I)'
_cod_data_source_file d3nj02181e2.cif
_cod_data_source_block 10
_cod_depositor_comments 'Adding full bibliography for 7062663--7062665.cif.'
_cod_database_code 7062664
_shelx_shelxl_version_number 2019/2
_shelx_space_group_comment
;
The symmetry employed for this shelxl refinement is uniquely defined
by the following loop, which should always be used as a source of
symmetry information in preference to the above space-group names.
They are only intended as comments.
;
_shelx_estimated_absorpt_t_max 0.674
_shelx_estimated_absorpt_t_min 0.292
_olex2_refinement_description
;
1. Fixed Uiso
 At 1.2 times of:
  All C(H) groups, All C(H,H) groups
2.a Ternary CH refined with riding coordinates:
 C4(H4), C6(H6)
2.b Secondary CH2 refined with riding coordinates:
 C1(H1A,H1B), C3(H3A,H3B), C5(H5A,H5B), C20(H20A,H20B), C21(H21A,H21B),
 C22(H22A,H22B), C23(H23A,H23B)
2.c Aromatic/amide H refined with riding coordinates:
 C8(H8), C9(H9), C10(H10), C11(H11), C13(H13), C14(H14), C15(H15), C16(H16)
;
_olex2_submission_original_sample_id jonrap11
_olex2_submission_special_instructions 'No special instructions were received'
_oxdiff_exptl_absorpt_empirical_details
;
Empirical correction (ABSPACK) includes:
- Absorption correction using spherical harmonics
- Frame scaling
;
_oxdiff_exptl_absorpt_empirical_full_max 1.645
_oxdiff_exptl_absorpt_empirical_full_min 0.765

loop_
_space_group_symop_operation_xyz
'x, y, z'
'-x+1/2, y+1/2, -z+1/2'
'-x, -y, -z'
'x-1/2, -y-1/2, z-1/2'

loop_
_atom_site_label
_atom_site_type_symbol
_atom_site_fract_x
_atom_site_fract_y
_atom_site_fract_z
_atom_site_U_iso_or_equiv
_atom_site_adp_type
_atom_site_occupancy
_atom_site_site_symmetry_order
_atom_site_calc_flag
_atom_site_refinement_flags_posn
_atom_site_refinement_flags_adp
_atom_site_refinement_flags_occupancy
_atom_site_disorder_assembly
_atom_site_disorder_group
Re1 Re 0.74544(2) 0.39675(2) 0.43595(2) 0.00995(5) Uani 1 1 d . . . . .
O1 O 0.85119(16) 0.3439(2) 0.35530(15) 0.0138(5) Uani 1 1 d . . . . .
O2 O 0.63912(17) 0.0722(2) 0.35266(15) 0.0138(5) Uani 1 1 d . . . . .
O4 O 0.78255(18) 0.6863(2) 0.41972(16) 0.0178(5) Uani 1 1 d . . . . .
O5 O 0.60325(18) 0.4586(2) 0.57138(16) 0.0193(5) Uani 1 1 d . . . . .
O3 O 0.86620(17) 0.0306(2) 0.50597(15) 0.0143(5) Uani 1 1 d . . . . .
O6 O 0.57859(18) 0.4324(3) 0.29048(16) 0.0211(5) Uani 1 1 d . . . . .
N1 N 0.75185(19) 0.1780(3) 0.44817(17) 0.0115(5) Uani 1 1 d . . . . .
N2 N 0.5942(2) 0.1306(3) 0.57749(18) 0.0153(6) Uani 1 1 d . . . . .
N3 N 0.86321(19) 0.3671(3) 0.53881(17) 0.0104(5) Uani 1 1 d . . . . .
C1 C 0.8243(2) 0.2320(3) 0.3082(2) 0.0142(6) Uani 1 1 d . . . . .
H1A H 0.876488 0.204804 0.273382 0.017 Uiso 1 1 calc R U . . .
H1B H 0.767100 0.249880 0.266251 0.017 Uiso 1 1 calc R U . . .
C2 C 0.8023(2) 0.1233(3) 0.3708(2) 0.0126(6) Uani 1 1 d . . . . .
C3 C 0.7286(2) 0.0276(3) 0.3265(2) 0.0150(6) Uani 1 1 d . . . . .
H3A H 0.728246 0.029568 0.261229 0.018 Uiso 1 1 calc R U . . .
H3B H 0.742476 -0.061509 0.347752 0.018 Uiso 1 1 calc R U . . .
C4 C 0.6622(2) 0.0934(3) 0.4435(2) 0.0131(6) Uani 1 1 d . . . . .
H4 H 0.680960 0.008451 0.471561 0.016 Uiso 1 1 calc R U . . .
C5 C 0.8910(2) 0.0599(3) 0.4186(2) 0.0149(6) Uani 1 1 d . . . . .
H5A H 0.907377 -0.019911 0.387599 0.018 Uiso 1 1 calc R U . . .
H5B H 0.946164 0.119615 0.421695 0.018 Uiso 1 1 calc R U . . .
C6 C 0.8139(2) 0.1399(3) 0.5298(2) 0.0118(6) Uani 1 1 d . . . . .
H6 H 0.772200 0.113348 0.576004 0.014 Uiso 1 1 calc R U . . .
C7 C 0.5806(2) 0.1457(3) 0.4886(2) 0.0119(6) Uani 1 1 d . . . . .
C8 C 0.4987(2) 0.1966(3) 0.4441(2) 0.0164(7) Uani 1 1 d . . . . .
H8 H 0.492589 0.205464 0.381401 0.020 Uiso 1 1 calc R U . . .
C9 C 0.4255(3) 0.2345(3) 0.4928(2) 0.0174(7) Uani 1 1 d . . . . .
H9 H 0.367955 0.269653 0.464177 0.021 Uiso 1 1 calc R U . . .
C10 C 0.4380(3) 0.2201(3) 0.5842(2) 0.0185(7) Uani 1 1 d . . . . .
H10 H 0.389316 0.245684 0.619403 0.022 Uiso 1 1 calc R U . . .
C11 C 0.5225(3) 0.1678(4) 0.6232(2) 0.0182(7) Uani 1 1 d . . . . .
H11 H 0.530225 0.157790 0.685808 0.022 Uiso 1 1 calc R U . . .
C12 C 0.8801(2) 0.2463(3) 0.5675(2) 0.0113(6) Uani 1 1 d . . . . .
C13 C 0.9531(2) 0.2173(3) 0.6334(2) 0.0142(6) Uani 1 1 d . . . . .
H13 H 0.962939 0.130960 0.653615 0.017 Uiso 1 1 calc R U . . .
C14 C 1.0114(2) 0.3158(3) 0.6690(2) 0.0168(7) Uani 1 1 d . . . . .
H14 H 1.061475 0.297844 0.714367 0.020 Uiso 1 1 calc R U . . .
C15 C 0.9961(2) 0.4408(3) 0.6382(2) 0.0151(6) Uani 1 1 d . . . . .
H15 H 1.036265 0.509557 0.660766 0.018 Uiso 1 1 calc R U . . .
C16 C 0.9207(2) 0.4632(3) 0.5734(2) 0.0143(6) Uani 1 1 d . . . . .
H16 H 0.909094 0.548884 0.552626 0.017 Uiso 1 1 calc R U . . .
C17 C 0.7669(2) 0.5775(3) 0.4265(2) 0.0131(6) Uani 1 1 d . . . . .
C18 C 0.6555(2) 0.4347(3) 0.5213(2) 0.0149(6) Uani 1 1 d . . . . .
C19 C 0.6412(3) 0.4160(3) 0.3445(2) 0.0158(7) Uani 1 1 d . . . . .
O7 O 0.7834(2) 0.6780(3) 0.64457(19) 0.0289(6) Uani 1 1 d . . . . .
C20 C 0.7306(3) 0.7068(4) 0.7175(3) 0.0263(8) Uani 1 1 d . . . . .
H20A H 0.759740 0.664396 0.772307 0.032 Uiso 1 1 calc R U . . .
H20B H 0.663624 0.677184 0.705340 0.032 Uiso 1 1 calc R U . . .
C21 C 0.7349(3) 0.8534(4) 0.7269(3) 0.0285(9) Uani 1 1 d . . . . .
H21A H 0.688255 0.896479 0.683133 0.034 Uiso 1 1 calc R U . . .
H21B H 0.724001 0.881346 0.787383 0.034 Uiso 1 1 calc R U . . .
C22 C 0.8372(3) 0.8789(4) 0.7078(2) 0.0229(8) Uani 1 1 d . . . . .
H22A H 0.882013 0.871040 0.762322 0.027 Uiso 1 1 calc R U . . .
H22B H 0.843533 0.966187 0.682305 0.027 Uiso 1 1 calc R U . . .
C23 C 0.8558(3) 0.7744(4) 0.6409(3) 0.0246(8) Uani 1 1 d . . . . .
H23A H 0.852939 0.811552 0.580526 0.030 Uiso 1 1 calc R U . . .
H23B H 0.919872 0.736034 0.656006 0.030 Uiso 1 1 calc R U . . .

loop_
_atom_site_aniso_label
_atom_site_aniso_U_11
_atom_site_aniso_U_22
_atom_site_aniso_U_33
_atom_site_aniso_U_23
_atom_site_aniso_U_13
_atom_site_aniso_U_12
Re1 0.01239(8) 0.00886(8) 0.00849(8) 0.00024(5) 0.00064(5) -0.00021(5)
O1 0.0160(11) 0.0115(11) 0.0145(11) -0.0019(9) 0.0054(9) -0.0014(9)
O2 0.0170(12) 0.0140(11) 0.0104(11) -0.0044(9) 0.0010(9) -0.0016(9)
O4 0.0216(12) 0.0103(12) 0.0216(12) 0.0026(9) 0.0022(10) -0.0023(10)
O5 0.0227(13) 0.0196(13) 0.0172(12) 0.0007(10) 0.0093(10) 0.0004(10)
O3 0.0181(12) 0.0117(11) 0.0129(11) 0.0001(9) 0.0011(9) 0.0038(9)
O6 0.0200(13) 0.0222(13) 0.0184(12) 0.0022(10) -0.0099(10) 0.0013(10)
N1 0.0130(13) 0.0105(13) 0.0113(12) 0.0005(10) 0.0020(10) 0.0014(10)
N2 0.0169(14) 0.0174(14) 0.0115(13) -0.0011(11) 0.0019(11) -0.0016(11)
N3 0.0116(13) 0.0109(13) 0.0084(12) -0.0008(10) 0.0002(10) 0.0007(10)
C1 0.0197(17) 0.0120(15) 0.0116(15) -0.0031(12) 0.0052(12) -0.0007(13)
C2 0.0170(16) 0.0103(15) 0.0115(14) -0.0017(12) 0.0057(12) -0.0005(12)
C3 0.0177(16) 0.0135(16) 0.0143(15) -0.0011(12) 0.0032(13) -0.0013(13)
C4 0.0147(16) 0.0147(16) 0.0098(14) -0.0019(12) 0.0003(12) -0.0019(13)
C5 0.0156(16) 0.0173(17) 0.0119(15) -0.0018(12) 0.0025(12) 0.0019(13)
C6 0.0144(15) 0.0095(14) 0.0113(14) 0.0018(12) 0.0006(12) 0.0031(12)
C7 0.0147(16) 0.0086(14) 0.0130(15) -0.0003(11) 0.0037(12) -0.0031(12)
C8 0.0188(17) 0.0168(17) 0.0135(15) 0.0000(13) 0.0020(13) -0.0028(13)
C9 0.0167(17) 0.0163(17) 0.0188(16) -0.0012(13) 0.0010(13) 0.0009(13)
C10 0.0171(17) 0.0176(17) 0.0220(17) -0.0040(14) 0.0071(14) -0.0022(14)
C11 0.0201(17) 0.0224(18) 0.0124(15) -0.0015(13) 0.0027(13) -0.0026(14)
C12 0.0118(15) 0.0140(15) 0.0086(14) 0.0009(12) 0.0034(11) 0.0015(12)
C13 0.0161(16) 0.0119(15) 0.0147(15) -0.0002(12) 0.0018(12) 0.0005(13)
C14 0.0135(16) 0.0201(17) 0.0162(16) 0.0009(13) -0.0021(12) 0.0002(13)
C15 0.0158(16) 0.0168(16) 0.0126(15) -0.0029(12) 0.0012(12) -0.0041(13)
C16 0.0180(16) 0.0116(15) 0.0135(15) -0.0015(12) 0.0028(12) 0.0002(13)
C17 0.0114(15) 0.0170(17) 0.0105(14) -0.0011(12) -0.0013(11) 0.0038(13)
C18 0.0187(17) 0.0085(15) 0.0169(16) 0.0014(12) -0.0007(13) -0.0018(13)
C19 0.0219(17) 0.0100(15) 0.0172(16) -0.0003(12) 0.0101(14) -0.0014(13)
O7 0.0331(15) 0.0201(14) 0.0354(15) -0.0064(12) 0.0131(12) -0.0066(12)
C20 0.032(2) 0.027(2) 0.0197(18) 0.0025(15) 0.0026(15) -0.0076(17)
C21 0.028(2) 0.027(2) 0.031(2) -0.0046(17) 0.0074(17) -0.0004(17)
C22 0.033(2) 0.0173(18) 0.0189(18) 0.0014(14) 0.0028(15) -0.0010(15)
C23 0.033(2) 0.0204(19) 0.0216(18) -0.0003(15) 0.0103(16) -0.0047(16)

loop_
_atom_type_symbol
_atom_type_description
_atom_type_scat_dispersion_real
_atom_type_scat_dispersion_imag
_atom_type_scat_source
C C 0.0181 0.0091 'International Tables Vol C Tables 4.2.6.8 and 6.1.1.4'
H H 0.0000 0.0000 'International Tables Vol C Tables 4.2.6.8 and 6.1.1.4'
N N 0.0311 0.0180 'International Tables Vol C Tables 4.2.6.8 and 6.1.1.4'
O O 0.0492 0.0322 'International Tables Vol C Tables 4.2.6.8 and 6.1.1.4'
Re Re -5.2083 5.8923 'International Tables Vol C Tables 4.2.6.8 and 6.1.1.4'

loop_
_geom_angle_atom_site_label_1
_geom_angle_atom_site_label_2
_geom_angle_atom_site_label_3
_geom_angle
_geom_angle_site_symmetry_1
_geom_angle_site_symmetry_3
_geom_angle_publ_flag
O1 Re1 N1 76.30(9) . . ?
O1 Re1 N3 81.22(9) . . ?
N3 Re1 N1 77.32(10) . . ?
C17 Re1 O1 94.85(11) . . ?
C17 Re1 N1 168.62(12) . . ?
C17 Re1 N3 94.45(12) . . ?
C17 Re1 C18 88.34(14) . . ?
C17 Re1 C19 87.64(14) . . ?
C18 Re1 O1 173.54(12) . . ?
C18 Re1 N1 99.79(12) . . ?
C18 Re1 N3 92.95(12) . . ?
C19 Re1 O1 98.12(12) . . ?
C19 Re1 N1 100.54(12) . . ?
C19 Re1 N3 177.85(12) . . ?
C19 Re1 C18 87.61(14) . . ?
C1 O1 Re1 110.19(19) . . ?
C4 O2 C3 101.7(2) . . ?
C6 O3 C5 104.5(2) . . ?
C2 N1 Re1 108.74(18) . . ?
C4 N1 Re1 122.71(19) . . ?
C4 N1 C2 101.5(2) . . ?
C6 N1 Re1 110.23(19) . . ?
C6 N1 C2 104.9(2) . . ?
C6 N1 C4 107.2(2) . . ?
C11 N2 C7 116.7(3) . . ?
C12 N3 Re1 117.4(2) . . ?
C12 N3 C16 118.9(3) . . ?
C16 N3 Re1 123.7(2) . . ?
O1 C1 H1A 109.5 . . ?
O1 C1 H1B 109.5 . . ?
O1 C1 C2 110.8(3) . . ?
H1A C1 H1B 108.1 . . ?
C2 C1 H1A 109.5 . . ?
C2 C1 H1B 109.5 . . ?
C1 C2 N1 110.1(3) . . ?
C1 C2 C3 112.0(3) . . ?
C3 C2 N1 103.0(2) . . ?
C5 C2 N1 102.5(2) . . ?
C5 C2 C1 113.8(3) . . ?
C5 C2 C3 114.4(3) . . ?
O2 C3 C2 104.1(3) . . ?
O2 C3 H3A 110.9 . . ?
O2 C3 H3B 110.9 . . ?
C2 C3 H3A 110.9 . . ?
C2 C3 H3B 110.9 . . ?
H3A C3 H3B 108.9 . . ?
O2 C4 N1 103.9(2) . . ?
O2 C4 H4 107.7 . . ?
O2 C4 C7 113.3(3) . . ?
N1 C4 H4 107.7 . . ?
C7 C4 N1 116.1(3) . . ?
C7 C4 H4 107.7 . . ?
O3 C5 C2 105.2(2) . . ?
O3 C5 H5A 110.7 . . ?
O3 C5 H5B 110.7 . . ?
C2 C5 H5A 110.7 . . ?
C2 C5 H5B 110.7 . . ?
H5A C5 H5B 108.8 . . ?
O3 C6 N1 105.9(2) . . ?
O3 C6 H6 108.6 . . ?
O3 C6 C12 111.2(3) . . ?
N1 C6 H6 108.6 . . ?
N1 C6 C12 113.9(3) . . ?
C12 C6 H6 108.6 . . ?
N2 C7 C4 112.3(3) . . ?
N2 C7 C8 123.8(3) . . ?
C8 C7 C4 123.8(3) . . ?
C7 C8 H8 120.7 . . ?
C7 C8 C9 118.5(3) . . ?
C9 C8 H8 120.7 . . ?
C8 C9 H9 120.7 . . ?
C10 C9 C8 118.6(3) . . ?
C10 C9 H9 120.7 . . ?
C9 C10 H10 120.6 . . ?
C11 C10 C9 118.9(3) . . ?
C11 C10 H10 120.6 . . ?
N2 C11 C10 123.5(3) . . ?
N2 C11 H11 118.2 . . ?
C10 C11 H11 118.2 . . ?
N3 C12 C6 118.4(3) . . ?
N3 C12 C13 121.9(3) . . ?
C13 C12 C6 119.6(3) . . ?
C12 C13 H13 120.5 . . ?
C14 C13 C12 119.1(3) . . ?
C14 C13 H13 120.5 . . ?
C13 C14 H14 120.3 . . ?
C13 C14 C15 119.5(3) . . ?
C15 C14 H14 120.3 . . ?
C14 C15 H15 120.8 . . ?
C14 C15 C16 118.3(3) . . ?
C16 C15 H15 120.8 . . ?
N3 C16 C15 122.3(3) . . ?
N3 C16 H16 118.8 . . ?
C15 C16 H16 118.8 . . ?
O4 C17 Re1 177.8(3) . . ?
O5 C18 Re1 179.1(3) . . ?
O6 C19 Re1 177.4(3) . . ?
C20 O7 C23 108.4(3) . . ?
O7 C20 H20A 110.7 . . ?
O7 C20 H20B 110.7 . . ?
O7 C20 C21 105.1(3) . . ?
H20A C20 H20B 108.8 . . ?
C21 C20 H20A 110.7 . . ?
C21 C20 H20B 110.7 . . ?
C20 C21 H21A 111.6 . . ?
C20 C21 H21B 111.6 . . ?
H21A C21 H21B 109.4 . . ?
C22 C21 C20 100.7(3) . . ?
C22 C21 H21A 111.6 . . ?
C22 C21 H21B 111.6 . . ?
C21 C22 H22A 111.0 . . ?
C21 C22 H22B 111.0 . . ?
C21 C22 C23 103.7(3) . . ?
H22A C22 H22B 109.0 . . ?
C23 C22 H22A 111.0 . . ?
C23 C22 H22B 111.0 . . ?
O7 C23 C22 107.2(3) . . ?
O7 C23 H23A 110.3 . . ?
O7 C23 H23B 110.3 . . ?
C22 C23 H23A 110.3 . . ?
C22 C23 H23B 110.3 . . ?
H23A C23 H23B 108.5 . . ?

loop_
_geom_bond_atom_site_label_1
_geom_bond_atom_site_label_2
_geom_bond_distance
_geom_bond_site_symmetry_2
_geom_bond_publ_flag
Re1 O1 2.097(2) . ?
Re1 N1 2.273(3) . ?
Re1 N3 2.176(3) . ?
Re1 C17 1.903(3) . ?
Re1 C18 1.945(3) . ?
Re1 C19 1.922(4) . ?
O1 C1 1.392(4) . ?
O2 C3 1.437(4) . ?
O2 C4 1.400(4) . ?
O4 C17 1.154(4) . ?
O5 C18 1.139(4) . ?
O3 C5 1.438(4) . ?
O3 C6 1.417(4) . ?
O6 C19 1.151(4) . ?
N1 C2 1.542(4) . ?
N1 C4 1.532(4) . ?
N1 C6 1.491(4) . ?
N2 C7 1.351(4) . ?
N2 C11 1.340(4) . ?
N3 C12 1.337(4) . ?
N3 C16 1.353(4) . ?
C1 H1A 0.9900 . ?
C1 H1B 0.9900 . ?
C1 C2 1.526(4) . ?
C2 C3 1.537(5) . ?
C2 C5 1.525(5) . ?
C3 H3A 0.9900 . ?
C3 H3B 0.9900 . ?
C4 H4 1.0000 . ?
C4 C7 1.499(4) . ?
C5 H5A 0.9900 . ?
C5 H5B 0.9900 . ?
C6 H6 1.0000 . ?
C6 C12 1.515(4) . ?
C7 C8 1.378(5) . ?
C8 H8 0.9500 . ?
C8 C9 1.388(5) . ?
C9 H9 0.9500 . ?
C9 C10 1.388(5) . ?
C10 H10 0.9500 . ?
C10 C11 1.383(5) . ?
C11 H11 0.9500 . ?
C12 C13 1.390(5) . ?
C13 H13 0.9500 . ?
C13 C14 1.383(5) . ?
C14 H14 0.9500 . ?
C14 C15 1.385(5) . ?
C15 H15 0.9500 . ?
C15 C16 1.388(5) . ?
C16 H16 0.9500 . ?
O7 C20 1.429(5) . ?
O7 C23 1.433(5) . ?
C20 H20A 0.9900 . ?
C20 H20B 0.9900 . ?
C20 C21 1.524(6) . ?
C21 H21A 0.9900 . ?
C21 H21B 0.9900 . ?
C21 C22 1.522(6) . ?
C22 H22A 0.9900 . ?
C22 H22B 0.9900 . ?
C22 C23 1.525(5) . ?
C23 H23A 0.9900 . ?
C23 H23B 0.9900 . ?

loop_
_geom_torsion_atom_site_label_1
_geom_torsion_atom_site_label_2
_geom_torsion_atom_site_label_3
_geom_torsion_atom_site_label_4
_geom_torsion
_geom_torsion_site_symmetry_1
_geom_torsion_site_symmetry_2
_geom_torsion_site_symmetry_3
_geom_torsion_site_symmetry_4
_geom_torsion_publ_flag
Re1 O1 C1 C2 -55.5(3) . . . . ?
Re1 N1 C2 C1 -4.3(3) . . . . ?
Re1 N1 C2 C3 -123.9(2) . . . . ?
Re1 N1 C2 C5 117.1(2) . . . . ?
Re1 N1 C4 O2 86.0(3) . . . . ?
Re1 N1 C4 C7 -39.1(3) . . . . ?
Re1 N1 C6 O3 -140.56(19) . . . . ?
Re1 N1 C6 C12 -18.1(3) . . . . ?
Re1 N3 C12 C6 -2.7(4) . . . . ?
Re1 N3 C12 C13 -179.6(2) . . . . ?
Re1 N3 C16 C15 -179.1(2) . . . . ?
O1 C1 C2 N1 37.6(4) . . . . ?
O1 C1 C2 C3 151.5(3) . . . . ?
O1 C1 C2 C5 -76.8(3) . . . . ?
O2 C4 C7 N2 162.0(3) . . . . ?
O2 C4 C7 C8 -14.5(5) . . . . ?
O3 C6 C12 N3 134.1(3) . . . . ?
O3 C6 C12 C13 -48.9(4) . . . . ?
N1 C2 C3 O2 22.8(3) . . . . ?
N1 C2 C5 O3 24.6(3) . . . . ?
N1 C4 C7 N2 -77.8(3) . . . . ?
N1 C4 C7 C8 105.7(4) . . . . ?
N1 C6 C12 N3 14.6(4) . . . . ?
N1 C6 C12 C13 -168.5(3) . . . . ?
N2 C7 C8 C9 -0.1(5) . . . . ?
N3 C12 C13 C14 -1.4(5) . . . . ?
C1 C2 C3 O2 -95.5(3) . . . . ?
C1 C2 C5 O3 143.4(3) . . . . ?
C2 N1 C4 O2 -35.3(3) . . . . ?
C2 N1 C4 C7 -160.4(3) . . . . ?
C2 N1 C6 O3 -23.6(3) . . . . ?
C2 N1 C6 C12 98.8(3) . . . . ?
C3 O2 C4 N1 51.2(3) . . . . ?
C3 O2 C4 C7 178.1(3) . . . . ?
C3 C2 C5 O3 -86.2(3) . . . . ?
C4 O2 C3 C2 -46.2(3) . . . . ?
C4 N1 C2 C1 126.3(3) . . . . ?
C4 N1 C2 C3 6.7(3) . . . . ?
C4 N1 C2 C5 -112.3(3) . . . . ?
C4 N1 C6 O3 83.7(3) . . . . ?
C4 N1 C6 C12 -153.9(3) . . . . ?
C4 C7 C8 C9 176.0(3) . . . . ?
C5 O3 C6 N1 40.2(3) . . . . ?
C5 O3 C6 C12 -84.0(3) . . . . ?
C5 C2 C3 O2 133.2(3) . . . . ?
C6 O3 C5 C2 -40.6(3) . . . . ?
C6 N1 C2 C1 -122.2(3) . . . . ?
C6 N1 C2 C3 118.2(3) . . . . ?
C6 N1 C2 C5 -0.8(3) . . . . ?
C6 N1 C4 O2 -145.0(2) . . . . ?
C6 N1 C4 C7 89.8(3) . . . . ?
C6 C12 C13 C14 -178.2(3) . . . . ?
C7 N2 C11 C10 -0.3(5) . . . . ?
C7 C8 C9 C10 0.3(5) . . . . ?
C8 C9 C10 C11 -0.4(5) . . . . ?
C9 C10 C11 N2 0.4(6) . . . . ?
C11 N2 C7 C4 -176.3(3) . . . . ?
C11 N2 C7 C8 0.2(5) . . . . ?
C12 N3 C16 C15 -0.6(5) . . . . ?
C12 C13 C14 C15 -0.4(5) . . . . ?
C13 C14 C15 C16 1.5(5) . . . . ?
C14 C15 C16 N3 -1.1(5) . . . . ?
C16 N3 C12 C6 178.7(3) . . . . ?
C16 N3 C12 C13 1.8(4) . . . . ?
O7 C20 C21 C22 -38.7(4) . . . . ?
C20 O7 C23 C22 -8.3(4) . . . . ?
C20 C21 C22 C23 32.7(4) . . . . ?
C21 C22 C23 O7 -16.5(4) . . . . ?
C23 O7 C20 C21 29.9(4) . . . . ?
